data_9000827
loop_
_publ_author_name
'Deganello, S.'
'Kampf, A. R.'
'Moore, P. B.'

_publ_section_title
;
 The crystal structure of calcium oxalate trihydrate Ca(H2O)3(C2O4)
;
_journal_name_full 'American Mineralogist'
_journal_page_first 859
_journal_page_last 865
_journal_volume 66
_journal_year 1981
_chemical_formula_structural 'Ca (H2 O)3 (C2 O4)'
_chemical_formula_sum 'C2 H6 Ca O7'
_chemical_name_mineral Caoxite
_space_group_IT_number 2
_symmetry_space_group_name_Hall '-P 1'
_symmetry_space_group_name_H-M 'P -1'
_cell_angle_alpha 112.30
_cell_angle_beta 108.87
_cell_angle_gamma 89.92
_cell_formula_units_Z 2
_cell_length_a 7.145
_cell_length_b 8.600
_cell_length_c 6.099
_cell_volume 324.935
_database_code_amcsd 0000844
_exptl_crystal_density_diffrn 1.923
_cod_original_formula_sum 'Ca C2 O7 H12'
_cod_database_code 9000827
_amcsd_formula_title Ca(H2O)3(C2O4)

loop_
_space_group_symop_operation_xyz
x,y,z
-x,-y,-z

loop_
_atom_site_aniso_label
_atom_site_aniso_U_11
_atom_site_aniso_U_22
_atom_site_aniso_U_33
_atom_site_aniso_U_12
_atom_site_aniso_U_13
_atom_site_aniso_U_23
Ca 0.01100 0.00580 0.01270 0.00020 0.00500 0.00260
C1 0.01240 0.01000 0.02970 -0.00110 0.00640 0.00250
C2 0.01050 0.00820 0.01840 -0.00080 0.00370 0.00380
O1 0.01380 0.00860 0.03340 0.00010 0.00490 -0.00440
O2 0.01190 0.01060 0.03420 0.00100 0.00600 -0.00100
O3 0.02050 0.01980 0.02020 -0.01090 0.00380 0.00610
O4 0.01530 0.01010 0.01570 -0.00260 0.00580 0.00420
Wat1 0.01410 0.01380 0.01870 -0.00460 0.00080 0.00470
Wat2 0.01200 0.01160 0.03620 0.00120 -0.00080 -0.00140
Wat3 0.02060 0.01290 0.03850 0.00040 0.00220 0.00910

loop_
_atom_site_label
_atom_site_fract_x
_atom_site_fract_y
_atom_site_fract_z
_atom_site_type_symbol
_atom_site_attached_hydrogens
Ca 0.28100 0.30790 0.21610 Ca 0
C1 -0.40150 0.05010 0.10820 C 0
C2 0.42850 0.44390 -0.13310 C 0
O1 -0.41130 0.19360 0.26120 O 0
O2 0.24790 0.02250 -0.11090 O 0
O3 0.28460 0.35580 -0.14210 O 0
O4 0.46430 0.44840 -0.31980 O 0
Wat1 0.13700 0.12750 0.36080 O 0
Wat2 0.12400 -0.44390 0.36880 O 0
Wat3 0.08150 -0.24520 0.05500 O 0
H1 0.01400 0.43400 0.64600 H 0
H2 0.80300 0.34500 0.48700 H 0
H3 0.86500 0.32600 0.85300 H 0
H4 0.98900 0.10100 0.31300 H 0
H5 0.21100 0.16500 0.54000 H 0
H6 0.82300 0.13600 0.80800 H 0

loop_
_cod_changelog_entry_id
_cod_changelog_entry_author
_cod_changelog_entry_date
_cod_changelog_entry_text
1
;cod-tools version 3.8.0
Id: cif_guess_AMCSD_atom_types 9581 2023-05-17 12:35:41Z saulius
;
2023-05-23T09:16:23+03:00
;Derived atom types and hydrogen counts
from atom names that follow the AMCSD naming convention
(Wat == water, O-H == hydroxyl).
;
2 'Saulius Gra\<zulis' 2023-05-26
;It turns out that for this entry hydrogen atoms H1-H6 are already attached to
water molecule oxygens Wat1-Wat3. Thus, the attached hydrogen counts for
these water molecules should be 0.

Setting the attached hydrogen counts on Wat1-Wat3 atoms to 0 and adjusting the
provided _chemical_formula_sum field. Now both declared and calculated
summary formulae match the structural formulae provided in the
title and in the _chemical_formula_structural data item.
;

loop_
_cod_related_entry_id
_cod_related_entry_database
_cod_related_entry_code
1 AMCSD 0000844
2 Wikidata Q422353
